data_7034977
loop_
_publ_author_name
'Li, Cheng-Peng'
'Chen, Jing'
'Mu, Yu-Hai'
'Du, Miao'

_publ_section_title
;
 Exceptional sensitivity to the synthetic approach and halogen substituent
 for Zn(ii) coordination assemblies with 5-halonicotinic acids.
;
_journal_issue 24
_journal_name_full 'Dalton transactions (Cambridge, England : 2003)'
_journal_page_first 11109
_journal_page_last 11118
_journal_paper_doi 10.1039/c5dt00420a
_journal_volume 44
_journal_year 2015
_chemical_formula_sum 'C12 H9 Cl2 N2 O5.5 Zn'
_chemical_formula_weight 405.48
_chemical_name_systematic
; 
 ? 
;
_space_group_IT_number 13
_symmetry_cell_setting monoclinic
_symmetry_space_group_name_Hall '-P 2yc'
_symmetry_space_group_name_H-M 'P 1 2/c 1'
_atom_sites_solution_hydrogens geom
_atom_sites_solution_primary direct
_atom_sites_solution_secondary difmap
_audit_creation_method SHELXL-97
_audit_update_record
;
2015-04-27 deposited with the CCDC.
2015-04-29 downloaded from the CCDC.
;
_cell_angle_alpha 90.00
_cell_angle_beta 98.273(2)
_cell_angle_gamma 90.00
_cell_formula_units_Z 4
_cell_length_a 7.7158(8)
_cell_length_b 7.7397(8)
_cell_length_c 25.946(3)
_cell_measurement_reflns_used 2866
_cell_measurement_temperature 296(2)
_cell_measurement_theta_max 25.36
_cell_measurement_theta_min 2.63
_cell_volume 1533.3(3)
_computing_cell_refinement 'Bruker SMART'
_computing_data_collection 'Bruker SMART'
_computing_data_reduction 'Bruker SAINT'
_computing_molecular_graphics 'Bruker SHELXTL'
_computing_publication_material 'Bruker SHELXTL'
_computing_structure_refinement 'SHELXL-97 (Sheldrick, 1997)'
_computing_structure_solution 'SHELXS-97 (Sheldrick, 1990)'
_diffrn_ambient_temperature 296(2)
_diffrn_measured_fraction_theta_full 0.998
_diffrn_measured_fraction_theta_max 0.998
_diffrn_measurement_device_type 'CCD area detector'
_diffrn_measurement_method 'phi and omega scans'
_diffrn_radiation_monochromator graphite
_diffrn_radiation_source 'fine-focus sealed tube'
_diffrn_radiation_type MoK\a
_diffrn_radiation_wavelength 0.71073
_diffrn_reflns_av_R_equivalents 0.0387
_diffrn_reflns_av_unetI/netI 0.0434
_diffrn_reflns_limit_h_max 7
_diffrn_reflns_limit_h_min -10
_diffrn_reflns_limit_k_max 10
_diffrn_reflns_limit_k_min -10
_diffrn_reflns_limit_l_max 34
_diffrn_reflns_limit_l_min -34
_diffrn_reflns_number 11194
_diffrn_reflns_theta_full 28.38
_diffrn_reflns_theta_max 28.38
_diffrn_reflns_theta_min 1.59
_exptl_absorpt_coefficient_mu 1.977
_exptl_absorpt_correction_T_max 0.7427
_exptl_absorpt_correction_T_min 0.7174
_exptl_absorpt_correction_type multi-scan
_exptl_absorpt_process_details SADABS
_exptl_crystal_colour COLORLESS
_exptl_crystal_density_diffrn 1.756
_exptl_crystal_density_meas ?
_exptl_crystal_density_method 'not measured'
_exptl_crystal_description BLOCK
_exptl_crystal_F_000 812
_exptl_crystal_size_max 0.18
_exptl_crystal_size_mid 0.17
_exptl_crystal_size_min 0.16
_refine_diff_density_max 0.702
_refine_diff_density_min -0.564
_refine_diff_density_rms 0.078
_refine_ls_extinction_method none
_refine_ls_goodness_of_fit_ref 1.069
_refine_ls_hydrogen_treatment constr
_refine_ls_matrix_type full
_refine_ls_number_parameters 204
_refine_ls_number_reflns 3848
_refine_ls_number_restraints 6
_refine_ls_restrained_S_all 1.068
_refine_ls_R_factor_all 0.0554
_refine_ls_R_factor_gt 0.0413
_refine_ls_shift/su_max 0.001
_refine_ls_shift/su_mean 0.000
_refine_ls_structure_factor_coef Fsqd
_refine_ls_weighting_details 'calc w=1/[\s^2^(Fo^2^)+(0.0556P)^2^+0.2277P] where P=(Fo^2^+2Fc^2^)/3'
_refine_ls_weighting_scheme calc
_refine_ls_wR_factor_gt 0.1047
_refine_ls_wR_factor_ref 0.1112
_reflns_number_gt 3034
_reflns_number_total 3848
_reflns_threshold_expression >2sigma(I)
_cod_data_source_file c5dt00420a2.cif
_cod_data_source_block 3
_cod_depositor_comments
;
The following automatic conversions were performed:

'_symmetry_cell_setting' value 'Monoclinic' changed to 'monoclinic'
according to
/usr/data/users/saulius/crontab/automatic-downloads/rss-feeds/RSC/lib/dictionaries/cif_core.dic
dictionary named 'cif_core.dic' version 2.4.2 from 2011-04-26.

'_exptl_absorpt_correction_type' value 'MULTI-SCAN' changed to
'multi-scan' according to
/usr/data/users/saulius/crontab/automatic-downloads/rss-feeds/RSC/lib/dictionaries/cif_core.dic
dictionary named 'cif_core.dic' version 2.4.2 from 2011-04-26.

'_exptl_crystal_density_meas' value 'NONE' was changed to '?' - the
value is perceived as not measured.

Automatic conversion script
Id: cif_fix_values 3271 2015-04-21 07:52:19Z andrius 

 Adding full bibliography for 7034975--7034981.cif.
;
_cod_original_sg_symbol_H-M P2/c
_cod_original_formula_sum 'C12 H9 Cl2 N2 O5.50 Zn'
_cod_database_code 7034977

loop_
_symmetry_equiv_pos_as_xyz
'x, y, z'
'-x, y, -z+1/2'
'-x, -y, -z'
'x, -y, z-1/2'

loop_
_atom_site_label
_atom_site_type_symbol
_atom_site_fract_x
_atom_site_fract_y
_atom_site_fract_z
_atom_site_U_iso_or_equiv
_atom_site_adp_type
_atom_site_occupancy
_atom_site_symmetry_multiplicity
_atom_site_calc_flag
_atom_site_refinement_flags
Zn1 Zn 0.38252(4) -0.13226(4) 0.401679(12) 0.02900(12) Uani 1 1 d .
Cl1 Cl 0.21703(19) 0.55505(13) 0.20357(3) 0.0803(4) Uani 1 1 d .
Cl2 Cl 0.15712(13) -0.32544(15) 0.59301(3) 0.0622(3) Uani 1 1 d .
O1 O 0.3926(3) 0.1666(3) 0.41902(9) 0.0483(6) Uani 1 1 d .
O2 O 0.2908(3) 0.0424(3) 0.34538(9) 0.0477(6) Uani 1 1 d .
O3 O -0.3250(3) -0.1143(3) 0.38516(11) 0.0623(7) Uani 1 1 d .
O4 O -0.4150(3) -0.2140(4) 0.45460(9) 0.0558(6) Uani 1 1 d .
N1 N 0.3334(3) 0.6536(3) 0.35349(9) 0.0323(5) Uani 1 1 d .
N2 N 0.1933(3) -0.1801(3) 0.44898(9) 0.0303(5) Uani 1 1 d .
C1 C 0.3161(4) 0.3459(3) 0.34498(11) 0.0337(6) Uani 1 1 d .
C2 C 0.3461(4) 0.4952(3) 0.37422(11) 0.0329(6) Uani 1 1 d .
H2 H 0.3766 0.4849 0.4101 0.040 Uiso 1 1 calc R
C3 C 0.2950(4) 0.6680(4) 0.30186(11) 0.0387(7) Uani 1 1 d .
H3 H 0.2877 0.7772 0.2867 0.046 Uiso 1 1 calc R
C4 C 0.2662(5) 0.5249(4) 0.27079(11) 0.0453(8) Uani 1 1 d .
C5 C 0.2756(5) 0.3619(4) 0.29188(12) 0.0451(8) Uani 1 1 d .
H5 H 0.2551 0.2648 0.2708 0.054 Uiso 1 1 calc R
C6 C 0.3348(4) 0.1751(4) 0.37190(12) 0.0363(7) Uani 1 1 d .
C7 C -0.1099(4) -0.1981(4) 0.45544(11) 0.0339(6) Uani 1 1 d .
C8 C 0.0259(4) -0.1657(4) 0.42808(11) 0.0335(6) Uani 1 1 d .
H8 H -0.0001 -0.1321 0.3934 0.040 Uiso 1 1 calc R
C9 C 0.2319(4) -0.2284(3) 0.49887(11) 0.0328(6) Uani 1 1 d .
H9 H 0.3485 -0.2379 0.5138 0.039 Uiso 1 1 calc R
C10 C 0.1022(4) -0.2641(4) 0.52832(11) 0.0370(7) Uani 1 1 d .
C11 C -0.0716(4) -0.2486(4) 0.50653(12) 0.0391(7) Uani 1 1 d .
H11 H -0.1608 -0.2718 0.5261 0.047 Uiso 1 1 calc R
C12 C -0.2959(4) -0.1736(4) 0.42938(13) 0.0415(7) Uani 1 1 d .
O5 O 0.3362(6) 0.0228(5) 0.21698(13) 0.1136(14) Uani 1 1 d D
H5A H 0.3500 0.1287 0.2100 0.170 Uiso 1 1 d RD
H5B H 0.3464 -0.0495 0.1929 0.170 Uiso 1 1 d RD
O6 O 0.0000 0.0017(8) 0.2500 0.186(4) Uani 1 2 d SD
H6A H 0.0704 0.0316 0.2292 0.279 Uiso 0.50 1 d PRD
H6B H -0.1023 -0.0288 0.2364 0.279 Uiso 0.50 1 d PRD

loop_
_atom_site_aniso_label
_atom_site_aniso_U_11
_atom_site_aniso_U_22
_atom_site_aniso_U_33
_atom_site_aniso_U_23
_atom_site_aniso_U_13
_atom_site_aniso_U_12
Zn1 0.03166(19) 0.02606(18) 0.02907(19) 0.00283(12) 0.00370(13) -0.00111(12)
Cl1 0.1611(12) 0.0509(6) 0.0242(4) 0.0000(4) -0.0022(5) 0.0024(6)
Cl2 0.0620(6) 0.0929(7) 0.0303(4) 0.0208(4) 0.0023(4) -0.0098(5)
O1 0.0610(15) 0.0387(13) 0.0442(13) 0.0126(10) 0.0038(11) -0.0006(10)
O2 0.0717(16) 0.0242(11) 0.0467(13) 0.0000(9) 0.0068(12) -0.0003(10)
O3 0.0440(14) 0.0766(19) 0.0614(17) 0.0208(14) -0.0089(13) 0.0004(12)
O4 0.0319(12) 0.0899(19) 0.0457(13) -0.0059(13) 0.0064(10) 0.0004(12)
N1 0.0434(14) 0.0228(12) 0.0303(12) 0.0011(9) 0.0042(11) -0.0011(9)
N2 0.0296(12) 0.0313(12) 0.0296(12) -0.0007(10) 0.0031(10) -0.0001(9)
C1 0.0423(16) 0.0236(14) 0.0358(15) 0.0010(11) 0.0080(13) 0.0024(11)
C2 0.0422(16) 0.0285(14) 0.0283(14) 0.0004(11) 0.0057(12) 0.0020(12)
C3 0.059(2) 0.0259(14) 0.0313(15) 0.0035(11) 0.0065(14) 0.0004(13)
C4 0.074(2) 0.0337(16) 0.0273(14) 0.0012(12) 0.0042(15) 0.0022(15)
C5 0.072(2) 0.0288(15) 0.0345(16) -0.0032(12) 0.0087(16) 0.0036(14)
C6 0.0406(16) 0.0272(15) 0.0435(17) 0.0045(12) 0.0136(14) 0.0019(12)
C7 0.0322(15) 0.0344(15) 0.0352(15) -0.0053(12) 0.0052(12) -0.0001(12)
C8 0.0338(15) 0.0372(16) 0.0287(14) 0.0023(12) 0.0014(12) 0.0023(11)
C9 0.0328(15) 0.0323(15) 0.0327(15) 0.0002(12) 0.0022(12) -0.0001(11)
C10 0.0433(17) 0.0400(17) 0.0277(14) 0.0021(12) 0.0055(12) -0.0032(13)
C11 0.0391(17) 0.0421(17) 0.0387(16) -0.0052(13) 0.0143(13) -0.0047(13)
C12 0.0336(16) 0.0458(19) 0.0456(18) -0.0142(14) 0.0073(14) -0.0013(13)
O5 0.168(4) 0.103(3) 0.080(2) -0.033(2) 0.048(2) -0.013(3)
O6 0.086(4) 0.121(6) 0.332(11) 0.000 -0.037(6) 0.000

loop_
_atom_type_symbol
_atom_type_description
_atom_type_scat_dispersion_real
_atom_type_scat_dispersion_imag
_atom_type_scat_source
C C 0.0033 0.0016 'International Tables Vol C Tables 4.2.6.8 and 6.1.1.4'
H H 0.0000 0.0000 'International Tables Vol C Tables 4.2.6.8 and 6.1.1.4'
N N 0.0061 0.0033 'International Tables Vol C Tables 4.2.6.8 and 6.1.1.4'
O O 0.0106 0.0060 'International Tables Vol C Tables 4.2.6.8 and 6.1.1.4'
Cl Cl 0.1484 0.1585 'International Tables Vol C Tables 4.2.6.8 and 6.1.1.4'
Zn Zn 0.2839 1.4301 'International Tables Vol C Tables 4.2.6.8 and 6.1.1.4'

loop_
_geom_angle_atom_site_label_1
_geom_angle_atom_site_label_2
_geom_angle_atom_site_label_3
_geom_angle
_geom_angle_site_symmetry_1
_geom_angle_site_symmetry_3
O4 Zn1 O2 147.76(11) 1_655 .
O4 Zn1 N2 94.76(9) 1_655 .
O2 Zn1 N2 109.94(10) . .
O4 Zn1 N1 102.40(10) 1_655 1_545
O2 Zn1 N1 94.77(9) . 1_545
N2 Zn1 N1 97.52(9) . 1_545
O4 Zn1 O1 100.15(10) 1_655 .
O2 Zn1 O1 58.98(8) . .
N2 Zn1 O1 93.95(9) . .
N1 Zn1 O1 153.68(9) 1_545 .
O4 Zn1 O3 58.51(9) 1_655 1_655
O2 Zn1 O3 94.20(10) . 1_655
N2 Zn1 O3 153.08(9) . 1_655
N1 Zn1 O3 91.96(10) 1_545 1_655
O1 Zn1 O3 88.33(9) . 1_655
O4 Zn1 C12 29.53(10) 1_655 1_655
O2 Zn1 C12 121.18(11) . 1_655
N2 Zn1 C12 124.14(10) . 1_655
N1 Zn1 C12 99.11(10) 1_545 1_655
O1 Zn1 C12 93.82(10) . 1_655
O3 Zn1 C12 29.01(9) 1_655 1_655
O4 Zn1 C6 124.65(11) 1_655 .
O2 Zn1 C6 29.79(9) . .
N2 Zn1 C6 105.48(10) . .
N1 Zn1 C6 124.36(9) 1_545 .
O1 Zn1 C6 29.32(9) . .
O3 Zn1 C6 89.43(9) 1_655 .
C12 Zn1 C6 107.74(11) 1_655 .
C6 O1 Zn1 82.33(18) . .
C6 O2 Zn1 96.36(19) . .
C12 O3 Zn1 81.9(2) . 1_455
C12 O4 Zn1 97.0(2) . 1_455
C3 N1 C2 118.3(2) . .
C3 N1 Zn1 122.16(18) . 1_565
C2 N1 Zn1 119.52(18) . 1_565
C8 N2 C9 119.0(3) . .
C8 N2 Zn1 117.97(19) . .
C9 N2 Zn1 123.04(19) . .
C5 C1 C2 118.1(3) . .
C5 C1 C6 122.8(3) . .
C2 C1 C6 119.1(3) . .
N1 C2 C1 123.3(3) . .
N1 C2 H2 118.4 . .
C1 C2 H2 118.4 . .
N1 C3 C4 121.2(3) . .
N1 C3 H3 119.4 . .
C4 C3 H3 119.4 . .
C3 C4 C5 120.9(3) . .
C3 C4 Cl1 118.3(2) . .
C5 C4 Cl1 120.8(2) . .
C4 C5 C1 118.3(3) . .
C4 C5 H5 120.8 . .
C1 C5 H5 120.8 . .
O1 C6 O2 121.8(3) . .
O1 C6 C1 120.3(3) . .
O2 C6 C1 117.9(3) . .
O1 C6 Zn1 68.34(16) . .
O2 C6 Zn1 53.85(15) . .
C1 C6 Zn1 169.4(2) . .
C8 C7 C11 118.5(3) . .
C8 C7 C12 119.6(3) . .
C11 C7 C12 121.8(3) . .
N2 C8 C7 122.9(3) . .
N2 C8 H8 118.6 . .
C7 C8 H8 118.6 . .
N2 C9 C10 121.1(3) . .
N2 C9 H9 119.4 . .
C10 C9 H9 119.4 . .
C9 C10 C11 119.8(3) . .
C9 C10 Cl2 119.8(2) . .
C11 C10 Cl2 120.4(2) . .
C7 C11 C10 118.7(3) . .
C7 C11 H11 120.6 . .
C10 C11 H11 120.6 . .
O3 C12 O4 122.5(3) . .
O3 C12 C7 120.1(3) . .
O4 C12 C7 117.4(3) . .
O3 C12 Zn1 69.08(19) . 1_455
O4 C12 Zn1 53.51(16) . 1_455
C7 C12 Zn1 170.2(2) . 1_455
H5A O5 H5B 116.7 . .
H6A O6 H6B 116.9 . .

loop_
_geom_bond_atom_site_label_1
_geom_bond_atom_site_label_2
_geom_bond_distance
_geom_bond_site_symmetry_2
Zn1 O4 2.027(2) 1_655
Zn1 O2 2.041(2) .
Zn1 N2 2.071(2) .
Zn1 N1 2.078(2) 1_545
Zn1 O1 2.356(2) .
Zn1 O3 2.361(3) 1_655
Zn1 C12 2.503(3) 1_655
Zn1 C6 2.512(3) .
Cl1 C4 1.746(3) .
Cl2 C10 1.737(3) .
O1 C6 1.241(4) .
O2 C6 1.256(4) .
O3 C12 1.226(4) .
O3 Zn1 2.361(3) 1_455
O4 C12 1.243(4) .
O4 Zn1 2.027(2) 1_455
N1 C3 1.334(4) .
N1 C2 1.336(3) .
N1 Zn1 2.078(2) 1_565
N2 C8 1.332(3) .
N2 C9 1.339(3) .
C1 C5 1.374(4) .
C1 C2 1.384(4) .
C1 C6 1.492(4) .
C2 H2 0.9300 .
C3 C4 1.369(4) .
C3 H3 0.9300 .
C4 C5 1.373(4) .
C5 H5 0.9300 .
C7 C8 1.371(4) .
C7 C11 1.373(4) .
C7 C12 1.507(4) .
C8 H8 0.9300 .
C9 C10 1.372(4) .
C9 H9 0.9300 .
C10 C11 1.384(4) .
C11 H11 0.9300 .
C12 Zn1 2.503(3) 1_455
O5 H5A 0.8500 .
O5 H5B 0.8500 .
O6 H6A 0.8501 .
O6 H6B 0.8501 .

loop_
_geom_torsion_atom_site_label_1
_geom_torsion_atom_site_label_2
_geom_torsion_atom_site_label_3
_geom_torsion_atom_site_label_4
_geom_torsion
_geom_torsion_site_symmetry_1
O4 Zn1 O1 C6 149.4(2) 1_655
O2 Zn1 O1 C6 -4.11(19) .
N2 Zn1 O1 C6 -115.0(2) .
N1 Zn1 O1 C6 0.8(3) 1_545
O3 Zn1 O1 C6 91.8(2) 1_655
C12 Zn1 O1 C6 120.3(2) 1_655
O4 Zn1 O2 C6 -51.4(3) 1_655
N2 Zn1 O2 C6 86.4(2) .
N1 Zn1 O2 C6 -173.8(2) 1_545
O1 Zn1 O2 C6 4.05(19) .
O3 Zn1 O2 C6 -81.5(2) 1_655
C12 Zn1 O2 C6 -70.1(2) 1_655
O4 Zn1 N2 C8 -171.6(2) 1_655
O2 Zn1 N2 C8 29.4(2) .
N1 Zn1 N2 C8 -68.4(2) 1_545
O1 Zn1 N2 C8 87.8(2) .
O3 Zn1 N2 C8 -178.1(2) 1_655
C12 Zn1 N2 C8 -174.85(19) 1_655
C6 Zn1 N2 C8 60.4(2) .
O4 Zn1 N2 C9 6.7(2) 1_655
O2 Zn1 N2 C9 -152.2(2) .
N1 Zn1 N2 C9 109.9(2) 1_545
O1 Zn1 N2 C9 -93.8(2) .
O3 Zn1 N2 C9 0.3(3) 1_655
C12 Zn1 N2 C9 3.5(3) 1_655
C6 Zn1 N2 C9 -121.2(2) .
C3 N1 C2 C1 -2.1(5) .
Zn1 N1 C2 C1 -179.8(2) 1_565
C5 C1 C2 N1 1.7(5) .
C6 C1 C2 N1 179.6(3) .
C2 N1 C3 C4 1.1(5) .
Zn1 N1 C3 C4 178.8(3) 1_565
N1 C3 C4 C5 0.1(6) .
N1 C3 C4 Cl1 -179.9(3) .
C3 C4 C5 C1 -0.5(6) .
Cl1 C4 C5 C1 179.5(3) .
C2 C1 C5 C4 -0.3(5) .
C6 C1 C5 C4 -178.2(3) .
Zn1 O1 C6 O2 6.7(3) .
Zn1 O1 C6 C1 -173.1(3) .
Zn1 O2 C6 O1 -7.8(4) .
Zn1 O2 C6 C1 172.1(2) .
C5 C1 C6 O1 171.0(3) .
C2 C1 C6 O1 -6.8(5) .
C5 C1 C6 O2 -8.9(5) .
C2 C1 C6 O2 173.3(3) .
C5 C1 C6 Zn1 28.1(14) .
C2 C1 C6 Zn1 -149.8(11) .
O4 Zn1 C6 O1 -37.5(2) 1_655
O2 Zn1 C6 O1 172.9(3) .
N2 Zn1 C6 O1 69.7(2) .
N1 Zn1 C6 O1 -179.59(18) 1_545
O3 Zn1 C6 O1 -87.6(2) 1_655
C12 Zn1 C6 O1 -64.7(2) 1_655
O4 Zn1 C6 O2 149.57(19) 1_655
N2 Zn1 C6 O2 -103.2(2) .
N1 Zn1 C6 O2 7.5(2) 1_545
O1 Zn1 C6 O2 -172.9(3) .
O3 Zn1 C6 O2 99.5(2) 1_655
C12 Zn1 C6 O2 122.4(2) 1_655
O4 Zn1 C6 C1 108.4(12) 1_655
O2 Zn1 C6 C1 -41.1(11) .
N2 Zn1 C6 C1 -144.4(12) .
N1 Zn1 C6 C1 -33.6(12) 1_545
O1 Zn1 C6 C1 145.9(13) .
O3 Zn1 C6 C1 58.3(12) 1_655
C12 Zn1 C6 C1 81.2(12) 1_655
C9 N2 C8 C7 0.0(4) .
Zn1 N2 C8 C7 178.5(2) .
C11 C7 C8 N2 -0.3(5) .
C12 C7 C8 N2 178.2(3) .
C8 N2 C9 C10 0.5(4) .
Zn1 N2 C9 C10 -177.9(2) .
N2 C9 C10 C11 -0.7(4) .
N2 C9 C10 Cl2 -179.7(2) .
C8 C7 C11 C10 0.2(4) .
C12 C7 C11 C10 -178.3(3) .
C9 C10 C11 C7 0.3(5) .
Cl2 C10 C11 C7 179.3(2) .
Zn1 O3 C12 O4 3.3(3) 1_455
Zn1 O3 C12 C7 -176.0(3) 1_455
Zn1 O4 C12 O3 -3.9(4) 1_455
Zn1 O4 C12 C7 175.5(2) 1_455
C8 C7 C12 O3 -4.7(5) .
C11 C7 C12 O3 173.7(3) .
C8 C7 C12 O4 175.9(3) .
C11 C7 C12 O4 -5.6(5) .
